data_7241327
loop_
_publ_author_name
'Singha, Soumen'
'Goswami, Somen'
'Dey, Sanjoy Kumar'
'Jana, Rajkumar'
'Ray, Partha Pratim'
'Saha, Indrajit'
'Rizzoli, Corrado'
'Bag, Partha Pratim'
'Kumar, Sanjay'
'SAHA, RAJAT'

_publ_section_title
;
 Synergistic Effect of Various Intermolecular Interactions on
 Self-assembly and Optoelectronic Behaviour in Co-crystals/Salts of
 Tetrabromoterephthalic Acid: A Report on Their Structure, Theoretical
 Study and Hirshfeld Surface Analysis
;
_journal_name_full CrystEngComm
_journal_paper_doi 10.1039/D0CE01102A
_journal_year 2020
_chemical_formula_moiety '4(C8 H Br4 O4), 4(C5 H7 N2), 5(H2 O)'
_chemical_formula_sum 'C52 H42 Br16 N8 O21'
_chemical_formula_weight 2393.49
_space_group_crystal_system orthorhombic
_space_group_IT_number 61
_space_group_name_Hall '-P 2ac 2ab'
_space_group_name_H-M_alt 'P b c a'
_atom_sites_solution_hydrogens geom
_audit_creation_method SHELXL-2014/7
_audit_update_record
;
2018-05-06 deposited with the CCDC.	2020-09-29 downloaded from the CCDC.
;
_cell_angle_alpha 90
_cell_angle_beta 90
_cell_angle_gamma 90
_cell_formula_units_Z 2
_cell_length_a 9.4075(4)
_cell_length_b 18.8184(5)
_cell_length_c 21.0347(9)
_cell_measurement_reflns_used 3471
_cell_measurement_temperature 293(2)
_cell_measurement_theta_max 25.559
_cell_measurement_theta_min 2.607
_cell_volume 3723.9(2)
_computing_cell_refinement 'BRUKER SMART'
_computing_data_collection 'BRUKER SMART'
_computing_data_reduction 'BRUKER SHELXTL'
_computing_molecular_graphics 'ORTEP 3 FOR WINDOWS'
_computing_publication_material 'PLATON99 (SPEK, 1999)'
_computing_structure_refinement 'SHELXL-2014/7 (Sheldrick, 2014)'
_computing_structure_solution 'SHELXL-2014/7 (Sheldrick, 2014)'
_diffrn_ambient_temperature 293(2)
_diffrn_measured_fraction_theta_full 0.993
_diffrn_measured_fraction_theta_max 0.991
_diffrn_measurement_device_type 'Bruker APEXII CCD area-detector'
_diffrn_measurement_method '\f and \w'
_diffrn_radiation_type MoK\a
_diffrn_radiation_wavelength 0.71069
_diffrn_reflns_av_R_equivalents 0.0759
_diffrn_reflns_av_unetI/netI 0.0254
_diffrn_reflns_Laue_measured_fraction_full 0.993
_diffrn_reflns_Laue_measured_fraction_max 0.991
_diffrn_reflns_limit_h_max 11
_diffrn_reflns_limit_h_min -11
_diffrn_reflns_limit_k_max 22
_diffrn_reflns_limit_k_min -22
_diffrn_reflns_limit_l_max 25
_diffrn_reflns_limit_l_min -25
_diffrn_reflns_number 54589
_diffrn_reflns_point_group_measured_fraction_full 0.993
_diffrn_reflns_point_group_measured_fraction_max 0.991
_diffrn_reflns_theta_full 25.240
_diffrn_reflns_theta_max 25.559
_diffrn_reflns_theta_min 2.607
_diffrn_source 'fine-focus sealed tube'
_exptl_absorpt_coefficient_mu 8.672
_exptl_absorpt_correction_T_max 0.420
_exptl_absorpt_correction_T_min 0.298
_exptl_absorpt_correction_type empirical
_exptl_absorpt_process_details Sadabs
_exptl_crystal_colour Colorless
_exptl_crystal_density_diffrn 2.135
_exptl_crystal_density_method 'not measured'
_exptl_crystal_description Whisker
_exptl_crystal_F_000 2276
_exptl_crystal_size_max 0.16
_exptl_crystal_size_mid 0.12
_exptl_crystal_size_min 0.10
_exptl_transmission_factor_max 0.420
_exptl_transmission_factor_min 0.298
_refine_diff_density_max 0.978
_refine_diff_density_min -0.422
_refine_diff_density_rms 0.132
_refine_ls_extinction_method SHELXL
_refine_ls_goodness_of_fit_ref 1.073
_refine_ls_hydrogen_treatment noref
_refine_ls_matrix_type full
_refine_ls_number_parameters 229
_refine_ls_number_reflns 3471
_refine_ls_number_restraints 0
_refine_ls_restrained_S_all 1.073
_refine_ls_R_factor_all 0.0619
_refine_ls_R_factor_gt 0.0368
_refine_ls_shift/su_max 0.001
_refine_ls_shift/su_mean 0.000
_refine_ls_structure_factor_coef Fsqd
_refine_ls_weighting_details 'w=1/[\s^2^(Fo^2^)+(0.0354P)^2^+7.3693P] where P=(Fo^2^+2Fc^2^)/3'
_refine_ls_weighting_scheme calc
_refine_ls_wR_factor_gt 0.0769
_refine_ls_wR_factor_ref 0.0868
_reflns_Friedel_coverage 0.000
_reflns_number_gt 2562
_reflns_number_total 3471
_reflns_threshold_expression 'I > 2\s(I)'
_cod_data_source_file d0ce01102a2.cif
_cod_data_source_block shelx_CCDC1
_cod_database_code 7241327
_shelx_shelxl_version_number 2014/7
_shelx_space_group_comment
;
The symmetry employed for this shelxl refinement is uniquely defined
by the following loop, which should always be used as a source of
symmetry information in preference to the above space-group names.
They are only intended as comments.
;

loop_
_space_group_symop_operation_xyz
'x, y, z'
'-x+1/2, -y, z+1/2'
'x+1/2, -y+1/2, -z'
'-x, y+1/2, -z+1/2'
'-x, -y, -z'
'x-1/2, y, -z-1/2'
'-x-1/2, y-1/2, z'
'x, -y-1/2, z-1/2'

loop_
_atom_site_label
_atom_site_type_symbol
_atom_site_fract_x
_atom_site_fract_y
_atom_site_fract_z
_atom_site_U_iso_or_equiv
_atom_site_adp_type
_atom_site_occupancy
_atom_site_site_symmetry_order
_atom_site_calc_flag
_atom_site_refinement_flags_posn
_atom_site_refinement_flags_adp
_atom_site_refinement_flags_occupancy
_atom_site_disorder_assembly
_atom_site_disorder_group
O2W O 0.064(2) 0.0458(11) 0.5934(14) 0.129(11) Uani 0.25 1 d . . P . .
H1W2 H 0.1446 0.0383 0.6101 0.155 Uiso 0.25 1 d R U P . .
H2W2 H 0.0192 0.0748 0.6171 0.155 Uiso 0.25 1 d R U P . .
O1W O 0.0969(6) 0.0665(3) 0.4918(4) 0.150(3) Uani 1 1 d . . . . .
H1W1 H 0.1709 0.0744 0.4697 0.180 Uiso 1 1 d R U . . .
H2W1 H 0.0299 0.0559 0.4664 0.180 Uiso 1 1 d R U . . .
C1 C 0.3377(4) 0.0300(2) 0.3516(2) 0.0248(9) Uani 1 1 d . . . . .
C2 C 0.4397(4) -0.0100(2) 0.3833(2) 0.0244(9) Uani 1 1 d . . . . .
C3 C 0.4340(4) -0.0827(2) 0.3825(2) 0.0219(9) Uani 1 1 d . . . . .
C4 C 0.3293(4) -0.1189(2) 0.3487(2) 0.0222(9) Uani 1 1 d . . . . .
C5 C 0.2283(4) -0.0786(2) 0.3162(2) 0.0243(9) Uani 1 1 d . . . . .
C6 C 0.2338(4) -0.0049(2) 0.3172(2) 0.0265(10) Uani 1 1 d . . . . .
C7 C 0.3431(5) 0.1108(2) 0.3504(2) 0.0272(10) Uani 1 1 d . . . . .
C8 C 0.3254(4) -0.1997(2) 0.3453(2) 0.0247(10) Uani 1 1 d . . . . .
O1 O 0.4140(3) 0.14234(16) 0.31222(16) 0.0373(8) Uani 1 1 d . . . . .
O2 O 0.2632(4) 0.13867(15) 0.39442(15) 0.0387(8) Uani 1 1 d . . . . .
H1O2 H 0.2684 0.1837 0.3920 0.046 Uiso 1 1 d R U . . .
O3 O 0.2610(4) -0.22925(15) 0.39126(15) 0.0358(8) Uani 1 1 d . . . . .
O4 O 0.3812(3) -0.22880(15) 0.29961(16) 0.0336(7) Uani 1 1 d . . . . .
Br1 Br 0.58789(5) 0.03931(2) 0.42557(3) 0.04276(16) Uani 1 1 d . . . . .
Br2 Br 0.10135(5) 0.05006(2) 0.26993(3) 0.04325(16) Uani 1 1 d . . . . .
Br3 Br 0.57436(5) -0.13820(2) 0.42445(3) 0.04092(16) Uani 1 1 d . . . . .
Br4 Br 0.08904(5) -0.12811(3) 0.26817(3) 0.04131(16) Uani 1 1 d . . . . .
C11 C 0.6233(6) 0.2492(3) 0.3807(3) 0.0505(14) Uani 1 1 d . . . . .
H11 H 0.5400 0.2758 0.3791 0.061 Uiso 1 1 calc R U . . .
C12 C 0.6732(5) 0.2278(3) 0.4373(2) 0.0401(12) Uani 1 1 d . . . . .
H12 H 0.6255 0.2400 0.4744 0.048 Uiso 1 1 calc R U . . .
C13 C 0.8103(7) 0.1950(3) 0.3268(3) 0.0529(15) Uani 1 1 d . . . . .
H13 H 0.8558 0.1846 0.2887 0.063 Uiso 1 1 calc R U . . .
C14 C 0.8661(6) 0.1711(3) 0.3826(3) 0.0439(13) Uani 1 1 d . . . . .
H14 H 0.9493 0.1444 0.3824 0.053 Uiso 1 1 calc R U . . .
C15 C 0.7982(5) 0.1869(2) 0.4400(2) 0.0345(11) Uani 1 1 d . . . . .
N1 N 0.6908(6) 0.2331(3) 0.3265(2) 0.0563(14) Uani 1 1 d . . . . .
N2 N 0.8496(5) 0.1631(2) 0.4953(2) 0.0525(12) Uani 1 1 d . . . . .
H1N2 H 0.9255 0.1377 0.4959 0.063 Uiso 1 1 calc R U . . .
H2N2 H 0.8066 0.1733 0.5302 0.063 Uiso 1 1 calc R U . . .
H1N1 H 0.649(6) 0.246(3) 0.288(3) 0.063 Uiso 1 1 d . U . . .

loop_
_atom_site_aniso_label
_atom_site_aniso_U_11
_atom_site_aniso_U_22
_atom_site_aniso_U_33
_atom_site_aniso_U_23
_atom_site_aniso_U_13
_atom_site_aniso_U_12
O2W 0.101(17) 0.090(17) 0.20(3) -0.033(16) 0.096(18) -0.010(12)
O1W 0.083(4) 0.119(5) 0.249(10) 0.048(6) -0.001(5) 0.015(4)
C1 0.034(2) 0.014(2) 0.026(3) 0.0012(18) -0.0004(19) 0.0010(16)
C2 0.027(2) 0.019(2) 0.027(3) -0.0016(18) -0.0034(19) -0.0023(16)
C3 0.027(2) 0.0145(19) 0.024(2) 0.0016(17) -0.0049(18) 0.0012(15)
C4 0.028(2) 0.015(2) 0.024(2) -0.0021(17) 0.0019(18) -0.0009(16)
C5 0.030(2) 0.021(2) 0.022(3) -0.0056(18) -0.0069(18) -0.0047(17)
C6 0.031(2) 0.021(2) 0.028(3) 0.0028(18) -0.006(2) 0.0037(17)
C7 0.037(2) 0.018(2) 0.027(3) 0.0012(19) -0.006(2) 0.0044(18)
C8 0.032(2) 0.017(2) 0.026(3) -0.0039(19) -0.0045(19) -0.0006(17)
O1 0.048(2) 0.0213(16) 0.043(2) 0.0065(15) 0.0060(16) -0.0020(14)
O2 0.061(2) 0.0164(16) 0.039(2) 0.0022(14) 0.0096(17) 0.0067(14)
O3 0.059(2) 0.0178(16) 0.0306(19) -0.0017(14) 0.0105(17) -0.0083(14)
O4 0.0436(18) 0.0242(17) 0.033(2) -0.0051(14) 0.0032(16) -0.0009(13)
Br1 0.0468(3) 0.0232(3) 0.0583(4) -0.0018(2) -0.0223(2) -0.00782(19)
Br2 0.0477(3) 0.0292(3) 0.0528(4) 0.0023(2) -0.0219(2) 0.0102(2)
Br3 0.0463(3) 0.0213(2) 0.0552(4) 0.0013(2) -0.0230(3) 0.00612(19)
Br4 0.0439(3) 0.0317(3) 0.0483(4) -0.0024(2) -0.0214(2) -0.00656(19)
C11 0.045(3) 0.051(3) 0.056(4) 0.003(3) -0.002(3) -0.011(2)
C12 0.049(3) 0.037(3) 0.034(3) 0.001(2) 0.009(2) -0.006(2)
C13 0.069(4) 0.060(4) 0.029(3) -0.013(3) 0.013(3) -0.027(3)
C14 0.053(3) 0.042(3) 0.037(4) -0.006(3) 0.008(3) -0.008(2)
C15 0.044(3) 0.029(2) 0.031(3) -0.005(2) 0.008(2) -0.012(2)
N1 0.067(3) 0.068(4) 0.034(3) 0.010(3) -0.013(3) -0.027(3)
N2 0.068(3) 0.059(3) 0.030(3) 0.001(2) 0.008(2) 0.014(2)

loop_
_atom_type_symbol
_atom_type_description
_atom_type_scat_dispersion_real
_atom_type_scat_dispersion_imag
_atom_type_scat_source
C C 0.0033 0.0016 'International Tables Vol C Tables 4.2.6.8 and 6.1.1.4'
H H 0.0000 0.0000 'International Tables Vol C Tables 4.2.6.8 and 6.1.1.4'
N N 0.0061 0.0033 'International Tables Vol C Tables 4.2.6.8 and 6.1.1.4'
O O 0.0106 0.0060 'International Tables Vol C Tables 4.2.6.8 and 6.1.1.4'
Br Br -0.2901 2.4595 'International Tables Vol C Tables 4.2.6.8 and 6.1.1.4'

loop_
_geom_angle_atom_site_label_1
_geom_angle_atom_site_label_2
_geom_angle_atom_site_label_3
_geom_angle
_geom_angle_site_symmetry_1
_geom_angle_site_symmetry_3
_geom_angle_publ_flag
H1W2 O2W H2W2 107.7 . . ?
H1W1 O1W H2W1 107.7 . . ?
C6 C1 C2 118.8(4) . . ?
C6 C1 C7 119.4(4) . . ?
C2 C1 C7 121.7(4) . . ?
C3 C2 C1 120.5(4) . . ?
C3 C2 Br1 121.6(3) . . ?
C1 C2 Br1 117.9(3) . . ?
C2 C3 C4 121.5(4) . . ?
C2 C3 Br3 121.1(3) . . ?
C4 C3 Br3 117.4(3) . . ?
C3 C4 C5 117.8(4) . . ?
C3 C4 C8 121.9(4) . . ?
C5 C4 C8 120.2(4) . . ?
C6 C5 C4 120.7(4) . . ?
C6 C5 Br4 121.6(3) . . ?
C4 C5 Br4 117.7(3) . . ?
C1 C6 C5 120.6(4) . . ?
C1 C6 Br2 118.6(3) . . ?
C5 C6 Br2 120.8(3) . . ?
O1 C7 O2 126.6(4) . . ?
O1 C7 C1 121.6(4) . . ?
O2 C7 C1 111.8(4) . . ?
O4 C8 O3 127.3(4) . . ?
O4 C8 C4 118.3(4) . . ?
O3 C8 C4 114.4(4) . . ?
C7 O2 H1O2 109.0 . . ?
C12 C11 N1 121.4(6) . . ?
C12 C11 H11 119.3 . . ?
N1 C11 H11 119.3 . . ?
C11 C12 C15 119.6(5) . . ?
C11 C12 H12 120.2 . . ?
C15 C12 H12 120.2 . . ?
N1 C13 C14 120.5(6) . . ?
N1 C13 H13 119.7 . . ?
C14 C13 H13 119.7 . . ?
C13 C14 C15 119.8(5) . . ?
C13 C14 H14 120.1 . . ?
C15 C14 H14 120.1 . . ?
N2 C15 C14 121.1(5) . . ?
N2 C15 C12 121.4(5) . . ?
C14 C15 C12 117.6(5) . . ?
C13 N1 C11 121.0(5) . . ?
C13 N1 H1N1 120(4) . . ?
C11 N1 H1N1 118(4) . . ?
C15 N2 H1N2 120.0 . . ?
C15 N2 H2N2 120.0 . . ?
H1N2 N2 H2N2 120.0 . . ?

loop_
_geom_bond_atom_site_label_1
_geom_bond_atom_site_label_2
_geom_bond_distance
_geom_bond_site_symmetry_2
_geom_bond_publ_flag
O2W H1W2 0.8500 . ?
O2W H2W2 0.8501 . ?
O1W H1W1 0.8500 . ?
O1W H2W1 0.8500 . ?
C1 C6 1.382(6) . ?
C1 C2 1.391(6) . ?
C1 C7 1.521(5) . ?
C2 C3 1.370(6) . ?
C2 Br1 1.896(4) . ?
C3 C4 1.392(5) . ?
C3 Br3 1.900(4) . ?
C4 C5 1.395(6) . ?
C4 C8 1.523(5) . ?
C5 C6 1.387(6) . ?
C5 Br4 1.899(4) . ?
C6 Br2 1.900(4) . ?
C7 O1 1.201(5) . ?
C7 O2 1.303(5) . ?
C8 O4 1.224(5) . ?
C8 O3 1.270(5) . ?
O2 H1O2 0.8500 . ?
C11 C12 1.340(8) . ?
C11 N1 1.341(8) . ?
C11 H11 0.9300 . ?
C12 C15 1.408(7) . ?
C12 H12 0.9300 . ?
C13 N1 1.334(8) . ?
C13 C14 1.361(8) . ?
C13 H13 0.9300 . ?
C14 C15 1.399(7) . ?
C14 H14 0.9300 . ?
C15 N2 1.336(6) . ?
N1 H1N1 0.93(6) . ?
N2 H1N2 0.8600 . ?
N2 H2N2 0.8600 . ?
